data_4333878
loop_
_publ_author_name
'Matthew J. Polinski'
'Evgeny V. Alekseev'
'Victoria R. Darling'
'Justin N. Cross'
'Wulf Depmeier'
'Thomas E. Albrecht-Schmitt'

_publ_section_title
;
 A New Family of Lanthanide Borate Halides with Unusual Coordination and a
 New Neodymium-Containing Cationic Framework
;
_journal_name_full 'Inorganic Chemistry'
_journal_page_first 1965
_journal_page_last 1975
_journal_paper_doi 10.1021/ic302309z
_journal_volume 52
_journal_year 2013
_chemical_formula_moiety Sm[B7O11(OH)(H2O)3I]
_chemical_formula_sum 'B7 I O15 Sm'
_chemical_formula_weight 592.92
_chemical_name_common 'Samarium(III) Borate Iodide'
_chemical_name_systematic
; 
 ? 
;
_space_group_IT_number 14
_symmetry_cell_setting monoclinic
_symmetry_space_group_name_Hall '-P 2yn'
_symmetry_space_group_name_H-M 'P 1 21/n 1'
_atom_sites_solution_hydrogens none
_atom_sites_solution_primary direct
_atom_sites_solution_secondary difmap
_audit_creation_method SHELXL-97
_cell_angle_alpha 90.00
_cell_angle_beta 90.000(4)
_cell_angle_gamma 90.00
_cell_formula_units_Z 4
_cell_length_a 8.102(4)
_cell_length_b 17.158(7)
_cell_length_c 9.733(4)
_cell_measurement_reflns_used 2783
_cell_measurement_temperature 100(2)
_cell_measurement_theta_max 27.53
_cell_measurement_theta_min 1.19
_cell_volume 1353.0(10)
_computing_cell_refinement 'Smart Saint'
_computing_data_collection Smart
_computing_data_reduction SAINT
_computing_molecular_graphics 'SHELXP-91 (Sheldrick, 1997)'
_computing_publication_material 'SHELXCIF-97 (Sheldrick, 2000)'
_computing_structure_refinement 'SHELXL-97 (Sheldrick, 2008)'
_computing_structure_solution 'SHELXS-97 (Sheldrick, 2008)'
_diffrn_ambient_temperature 100(2)
_diffrn_detector_area_resol_mean 0
_diffrn_measured_fraction_theta_full 'ACTA 50'
_diffrn_measured_fraction_theta_max 0.887
_diffrn_measurement_device_type 'BRUKER apex II'
_diffrn_measurement_method '0.5 wide w/ exposures'
_diffrn_radiation_monochromator 'Quazar Optics'
_diffrn_radiation_source 'Imus microfocused'
_diffrn_radiation_type MoK\a
_diffrn_radiation_wavelength 0.71073
_diffrn_reflns_av_R_equivalents 0.0808
_diffrn_reflns_av_sigmaI/netI 0.1072
_diffrn_reflns_limit_h_max 10
_diffrn_reflns_limit_h_min -10
_diffrn_reflns_limit_k_max 22
_diffrn_reflns_limit_k_min -22
_diffrn_reflns_limit_l_max 12
_diffrn_reflns_limit_l_min -12
_diffrn_reflns_number 13016
_diffrn_reflns_theta_full 'ACTA 50'
_diffrn_reflns_theta_max 27.53
_diffrn_reflns_theta_min 1.19
_exptl_absorpt_coefficient_mu 6.701
_exptl_absorpt_correction_T_max 0.967
_exptl_absorpt_correction_T_min 0.886
_exptl_absorpt_correction_type numerical
_exptl_absorpt_process_details SHELTXPREP
_exptl_crystal_colour Colorless
_exptl_crystal_density_diffrn 2.911
_exptl_crystal_description Needle
_exptl_crystal_F_000 1080
_exptl_crystal_size_max 0.096
_exptl_crystal_size_mid 0.015
_exptl_crystal_size_min 0.005
_refine_diff_density_max 1.729
_refine_diff_density_min -1.438
_refine_diff_density_rms 0.228
_refine_ls_extinction_coef 0.00039(12)
_refine_ls_extinction_expression Fc^*^=kFc[1+0.001xFc^2^\l^3^/sin(2\q)]^-1/4^
_refine_ls_extinction_method SHELXL
_refine_ls_goodness_of_fit_ref 0.628
_refine_ls_hydrogen_treatment none
_refine_ls_matrix_type full
_refine_ls_number_parameters 220
_refine_ls_number_reflns 2783
_refine_ls_number_restraints 138
_refine_ls_restrained_S_all 0.615
_refine_ls_R_factor_all 0.0543
_refine_ls_R_factor_gt 0.0353
_refine_ls_shift/su_max 0.000
_refine_ls_shift/su_mean 0.000
_refine_ls_structure_factor_coef Fsqd
_refine_ls_weighting_details 'calc w=1/[\s^2^(Fo^2^)+(0.0694P)^2^+0.0000P] where P=(Fo^2^+2Fc^2^)/3'
_refine_ls_weighting_scheme calc
_refine_ls_wR_factor_gt 0.0827
_refine_ls_wR_factor_ref 0.0921
_reflns_number_gt 1982
_reflns_number_total 2783
_reflns_threshold_expression >2sigma(I)
_cod_data_source_file ic302309z_si_002_10.cif
_cod_data_source_block SmBOI
_cod_original_cell_volume 1352.9(10)
_cod_database_code 4333878

loop_
_symmetry_equiv_pos_as_xyz
'x, y, z'
'-x+1/2, y+1/2, -z+1/2'
'-x, -y, -z'
'x-1/2, -y-1/2, z-1/2'

loop_
_atom_site_label
_atom_site_type_symbol
_atom_site_fract_x
_atom_site_fract_y
_atom_site_fract_z
_atom_site_U_iso_or_equiv
_atom_site_adp_type
_atom_site_occupancy
_atom_site_symmetry_multiplicity
_atom_site_calc_flag
_atom_site_refinement_flags
Sm1 Sm 0.29477(5) 0.30319(2) 0.75331(4) 0.00786(12) Uani 1 1 d .
I1 I 0.19466(7) 0.11482(3) 0.78842(6) 0.01662(15) Uani 1 1 d .
B4 B 0.1908(11) 0.4166(5) 0.2846(9) 0.0117(17) Uani 1 1 d U
B7 B 0.2009(10) 0.3035(5) 1.1333(9) 0.0084(16) Uani 1 1 d U
B3 B -0.0999(10) 0.2999(4) 0.7503(8) 0.0050(15) Uani 1 1 d U
B2 B 0.1965(10) 0.2865(5) 0.3902(9) 0.0073(16) Uani 1 1 d U
B1 B 0.4542(10) 0.2513(5) 1.0207(9) 0.0091(17) Uani 1 1 d U
B6 B -0.1425(12) 0.4463(5) 0.7762(10) 0.0145(19) Uani 1 1 d U
B5 B 0.4534(11) 0.2266(5) 0.4954(9) 0.0105(17) Uani 1 1 d U
O15 O -0.1854(6) 0.3722(3) 0.7338(5) 0.0085(10) Uani 1 1 d U
O14 O 0.2999(6) 0.2833(3) 1.0125(5) 0.0083(10) Uani 1 1 d U
O13 O 0.3030(6) 0.2638(3) 0.5055(5) 0.0079(10) Uani 1 1 d U
O12 O -0.2256(6) 0.2359(3) 0.7587(5) 0.0076(10) Uani 1 1 d U
O11 O 0.0095(6) 0.2988(3) 0.8711(5) 0.0088(11) Uani 1 1 d U
O10 O 0.1897(7) 0.4955(3) 0.3097(6) 0.0138(12) Uani 1 1 d U
O9 O 0.1743(6) 0.3691(3) 0.3949(5) 0.0098(11) Uani 1 1 d U
O8 O 0.2085(7) 0.3878(3) 0.1540(6) 0.0102(11) Uani 1 1 d U
O7 O 0.5376(6) 0.2550(3) 0.9003(5) 0.0091(11) Uani 1 1 d U
O6 O 0.1629(6) 0.4201(3) 0.6544(6) 0.0126(11) Uani 1 1 d U
O5 O 0.0112(6) 0.2829(3) 0.6361(5) 0.0074(10) Uani 1 1 d U
O4 O 0.5028(7) 0.3858(3) 0.6431(6) 0.0131(12) Uani 1 1 d U
O3 O 0.5328(6) 0.2226(3) 0.6168(5) 0.0092(11) Uani 1 1 d U
O2 O 0.3539(7) 0.4211(3) 0.8965(6) 0.0189(13) Uani 1 1 d U
O1 O -0.0705(8) 0.4597(3) 0.8997(7) 0.0240(14) Uani 1 1 d U

loop_
_atom_site_aniso_label
_atom_site_aniso_U_11
_atom_site_aniso_U_22
_atom_site_aniso_U_33
_atom_site_aniso_U_23
_atom_site_aniso_U_13
_atom_site_aniso_U_12
Sm1 0.0070(2) 0.0126(2) 0.00404(19) 0.00041(14) 0.00080(14) -0.00011(14)
I1 0.0178(3) 0.0135(3) 0.0185(3) 0.0004(2) -0.0001(2) 0.00079(19)
B4 0.011(2) 0.012(2) 0.012(2) -0.0004(18) 0.0009(18) 0.0006(17)
B7 0.008(2) 0.009(2) 0.008(2) 0.0004(17) 0.0005(17) -0.0005(17)
B3 0.005(2) 0.005(2) 0.005(2) 0.0002(17) -0.0003(17) -0.0012(17)
B2 0.007(2) 0.008(2) 0.007(2) -0.0006(17) 0.0003(17) 0.0002(17)
B1 0.010(2) 0.009(2) 0.009(2) -0.0012(17) 0.0003(17) -0.0013(17)
B6 0.014(2) 0.016(2) 0.014(2) 0.0013(18) -0.0003(18) 0.0010(18)
B5 0.011(2) 0.011(2) 0.010(2) 0.0000(18) 0.0006(17) -0.0011(17)
O15 0.0087(17) 0.0071(16) 0.0099(18) -0.0007(14) 0.0003(15) 0.0022(14)
O14 0.0064(17) 0.0106(17) 0.0080(17) -0.0012(14) 0.0002(15) 0.0022(14)
O13 0.0080(17) 0.0100(17) 0.0058(17) -0.0007(14) 0.0007(15) -0.0001(14)
O12 0.0073(17) 0.0093(17) 0.0063(17) -0.0015(14) 0.0017(15) -0.0023(14)
O11 0.0087(13) 0.0094(13) 0.0084(13) 0.0003(8) 0.0002(8) -0.0001(8)
O10 0.0151(18) 0.0133(18) 0.0131(18) 0.0003(15) 0.0003(15) -0.0003(15)
O9 0.0103(17) 0.0092(17) 0.0097(18) -0.0005(15) 0.0002(15) 0.0016(15)
O8 0.0116(18) 0.0109(18) 0.0082(18) 0.0000(14) -0.0009(15) 0.0009(14)
O7 0.0072(17) 0.0111(17) 0.0089(18) -0.0001(15) -0.0003(15) 0.0010(14)
O6 0.0123(14) 0.0130(14) 0.0126(14) 0.0004(9) -0.0005(9) 0.0004(9)
O5 0.0070(17) 0.0078(17) 0.0073(17) 0.0017(14) 0.0015(14) -0.0016(14)
O4 0.0132(14) 0.0130(14) 0.0132(14) 0.0001(9) 0.0003(9) 0.0002(9)
O3 0.0080(17) 0.0114(17) 0.0082(17) -0.0005(15) 0.0008(15) 0.0012(14)
O2 0.0194(15) 0.0190(15) 0.0185(15) 0.0000(9) -0.0008(9) 0.0001(9)
O1 0.0251(16) 0.0236(16) 0.0235(16) -0.0008(10) -0.0013(10) 0.0006(10)

loop_
_atom_type_symbol
_atom_type_description
_atom_type_scat_dispersion_real
_atom_type_scat_dispersion_imag
_atom_type_scat_source
B B 0.0013 0.0007 'International Tables Vol C Tables 4.2.6.8 and 6.1.1.4'
O O 0.0106 0.0060 'International Tables Vol C Tables 4.2.6.8 and 6.1.1.4'
I I -0.4742 1.8119 'International Tables Vol C Tables 4.2.6.8 and 6.1.1.4'
Sm Sm -0.1638 3.4418 'International Tables Vol C Tables 4.2.6.8 and 6.1.1.4'

loop_
_geom_angle_atom_site_label_1
_geom_angle_atom_site_label_2
_geom_angle_atom_site_label_3
_geom_angle
_geom_angle_site_symmetry_1
_geom_angle_site_symmetry_3
O4 Sm1 O6 69.94(17) . .
O4 Sm1 O2 69.18(19) . .
O6 Sm1 O2 69.09(18) . .
O4 Sm1 O13 73.50(17) . .
O6 Sm1 O13 81.68(17) . .
O2 Sm1 O13 138.49(17) . .
O4 Sm1 O14 120.03(18) . .
O6 Sm1 O14 120.17(17) . .
O2 Sm1 O14 63.49(18) . .
O13 Sm1 O14 156.51(16) . .
O4 Sm1 O7 84.44(17) . .
O6 Sm1 O7 144.12(17) . .
O2 Sm1 O7 78.67(17) . .
O13 Sm1 O7 115.39(16) . .
O14 Sm1 O7 52.60(16) . .
O4 Sm1 O11 145.85(16) . .
O6 Sm1 O11 78.99(16) . .
O2 Sm1 O11 86.99(17) . .
O13 Sm1 O11 116.33(16) . .
O14 Sm1 O11 64.57(16) . .
O7 Sm1 O11 115.41(16) . .
O4 Sm1 O5 119.70(17) . .
O6 Sm1 O5 63.45(16) . .
O2 Sm1 O5 121.58(17) . .
O13 Sm1 O5 64.11(16) . .
O14 Sm1 O5 115.66(16) . .
O7 Sm1 O5 151.86(16) . .
O11 Sm1 O5 52.91(16) . .
O4 Sm1 O3 65.92(17) . .
O6 Sm1 O3 121.97(17) . .
O2 Sm1 O3 123.17(17) . .
O13 Sm1 O3 51.23(16) . .
O14 Sm1 O3 113.85(16) . .
O7 Sm1 O3 64.24(16) . .
O11 Sm1 O3 146.86(15) . .
O5 Sm1 O3 110.24(16) . .
O4 Sm1 B1 104.6(2) . .
O6 Sm1 B1 139.1(2) . .
O2 Sm1 B1 71.3(2) . .
O13 Sm1 B1 137.2(2) . .
O14 Sm1 B1 26.51(19) . .
O7 Sm1 B1 26.28(19) . .
O11 Sm1 B1 89.5(2) . .
O5 Sm1 B1 135.67(19) . .
O3 Sm1 B1 88.17(19) . .
O4 Sm1 B5 66.8(2) . .
O6 Sm1 B5 102.0(2) . .
O2 Sm1 B5 135.4(2) . .
O13 Sm1 B5 25.6(2) . .
O14 Sm1 B5 137.4(2) . .
O7 Sm1 B5 89.8(2) . .
O11 Sm1 B5 135.7(2) . .
O5 Sm1 B5 87.4(2) . .
O3 Sm1 B5 25.60(19) . .
B1 Sm1 B5 113.1(2) . .
O4 Sm1 I1 140.30(12) . .
O6 Sm1 I1 135.98(12) . .
O2 Sm1 I1 140.30(14) . .
O13 Sm1 I1 81.05(11) . .
O14 Sm1 I1 76.90(11) . .
O7 Sm1 I1 79.51(11) . .
O11 Sm1 I1 73.14(11) . .
O5 Sm1 I1 72.58(11) . .
O3 Sm1 I1 74.41(11) . .
B1 Sm1 I1 74.50(16) . .
B5 Sm1 I1 76.99(16) . .
O9 B4 O8 121.9(7) . .
O9 B4 O10 116.8(7) . .
O8 B4 O10 121.3(7) . .
O3 B7 O8 111.3(6) 4_566 1_556
O3 B7 O14 110.7(6) 4_566 .
O8 B7 O14 108.8(6) 1_556 .
O3 B7 O12 108.8(6) 4_566 4_666
O8 B7 O12 108.2(6) 1_556 4_666
O14 B7 O12 109.0(6) . 4_666
O15 B3 O5 112.8(6) . .
O15 B3 O11 113.1(6) . .
O5 B3 O11 103.5(6) . .
O15 B3 O12 108.2(6) . .
O5 B3 O12 108.3(6) . .
O11 B3 O12 110.8(6) . .
O9 B2 O13 108.3(6) . .
O9 B2 O7 111.5(6) . 4_565
O13 B2 O7 109.5(6) . 4_565
O9 B2 O12 109.8(6) . 4_665
O13 B2 O12 110.0(6) . 4_665
O7 B2 O12 107.7(6) 4_565 4_665
O5 B1 O7 124.7(7) 4_666 .
O5 B1 O14 122.4(7) 4_666 .
O7 B1 O14 112.8(7) . .
O5 B1 Sm1 170.5(6) 4_666 .
O7 B1 Sm1 57.1(4) . .
O14 B1 Sm1 56.2(4) . .
O1 B6 O10 122.8(8) . 3_566
O1 B6 O15 122.0(7) . .
O10 B6 O15 115.0(8) 3_566 .
O3 B5 O11 127.1(7) . 4_665
O3 B5 O13 112.5(7) . .
O11 B5 O13 120.4(7) 4_665 .
O3 B5 Sm1 60.7(4) . .
O11 B5 Sm1 171.2(6) 4_665 .
O13 B5 Sm1 51.8(4) . .
B6 O15 B3 130.0(6) . .
B1 O14 B7 123.3(6) . .
B1 O14 Sm1 97.3(4) . .
B7 O14 Sm1 139.0(4) . .
B5 O13 B2 126.0(6) . .
B5 O13 Sm1 102.5(5) . .
B2 O13 Sm1 130.4(4) . .
B2 O12 B3 121.8(6) 4_566 .
B2 O12 B7 114.4(5) 4_566 4_565
B3 O12 B7 123.3(6) . 4_565
B5 O11 B3 120.8(6) 4_566 .
B5 O11 Sm1 134.5(5) 4_566 .
B3 O11 Sm1 100.6(4) . .
B6 O10 B4 128.1(7) 3_566 .
B4 O9 B2 124.0(6) . .
B4 O8 B7 118.7(6) . 1_554
B1 O7 B2 118.1(6) . 4_666
B1 O7 Sm1 96.6(4) . .
B2 O7 Sm1 141.9(5) 4_666 .
B1 O5 B3 120.6(6) 4_565 .
B1 O5 Sm1 136.8(5) 4_565 .
B3 O5 Sm1 100.7(4) . .
B5 O3 B7 124.3(6) . 4_665
B5 O3 Sm1 93.7(4) . .
B7 O3 Sm1 140.6(5) 4_665 .

loop_
_geom_bond_atom_site_label_1
_geom_bond_atom_site_label_2
_geom_bond_distance
_geom_bond_site_symmetry_2
Sm1 O4 2.449(5) .
Sm1 O6 2.468(5) .
Sm1 O2 2.502(6) .
Sm1 O13 2.506(5) .
Sm1 O14 2.546(5) .
Sm1 O7 2.569(5) .
Sm1 O11 2.581(5) .
Sm1 O5 2.588(5) .
Sm1 O3 2.719(5) .
Sm1 B1 3.038(9) .
Sm1 B5 3.111(9) .
Sm1 I1 3.3498(15) .
B4 O9 1.354(10) .
B4 O8 1.372(10) .
B4 O10 1.376(10) .
B7 O3 1.442(10) 4_566
B7 O8 1.461(9) 1_556
B7 O14 1.465(10) .
B7 O12 1.517(10) 4_666
B3 O15 1.429(9) .
B3 O5 1.460(9) .
B3 O11 1.473(9) .
B3 O12 1.501(9) .
B2 O9 1.429(9) .
B2 O13 1.468(10) .
B2 O7 1.475(9) 4_565
B2 O12 1.478(9) 4_665
B1 O5 1.350(10) 4_666
B1 O7 1.354(10) .
B1 O14 1.367(10) .
B6 O1 1.356(11) .
B6 O10 1.358(10) 3_566
B6 O15 1.381(10) .
B5 O3 1.347(10) .
B5 O11 1.364(10) 4_665
B5 O13 1.379(10) .
O12 B2 1.478(9) 4_566
O12 B7 1.517(10) 4_565
O11 B5 1.364(10) 4_566
O10 B6 1.358(10) 3_566
O8 B7 1.461(9) 1_554
O7 B2 1.475(9) 4_666
O5 B1 1.350(10) 4_565
O3 B7 1.442(10) 4_665
